data_7160855
loop_
_publ_author_name
'Hotynchan, Andrii'
'Polishchuk, Vladyslav'
'Shishkina, Svitlana V.'
'Kulinich, Andrii Volodymyrovych'
'Kovtun, Yuriy P.'

_publ_section_title
;
 1,7-Dithienyl BODIPYs: Do Thienyls Outperform Phenyls?
;
_journal_name_full 'Organic &amp; Biomolecular Chemistry'
_journal_paper_doi 10.1039/D5OB01656H
_journal_year 2025
_chemical_formula_moiety 'C14 H18 N2 O4'
_chemical_formula_sum 'C14 H18 N2 O4'
_chemical_formula_weight 278.30
_space_group_crystal_system monoclinic
_space_group_IT_number 14
_space_group_name_Hall '-P 2ybc'
_space_group_name_H-M_alt 'P 1 21/c 1'
_atom_sites_solution_hydrogens mixed
_atom_sites_solution_primary dual
_audit_creation_date 2024-11-06
_audit_creation_method
;
Olex2 1.5
(compiled 2024.02.16 svn.r378c4104 for OlexSys, GUI svn.r6928)
;
_audit_update_record
;
2025-09-15 deposited with the CCDC.	2025-11-19 downloaded from the CCDC.
;
_cell_angle_alpha 90
_cell_angle_beta 92.351(5)
_cell_angle_gamma 90
_cell_formula_units_Z 4
_cell_length_a 7.5005(6)
_cell_length_b 9.6788(8)
_cell_length_c 20.8739(18)
_cell_measurement_reflns_used 5625
_cell_measurement_temperature 173(2)
_cell_measurement_theta_max 25.60
_cell_measurement_theta_min 2.32
_cell_volume 1514.1(2)
_computing_molecular_graphics 'Olex2 1.5 (Dolomanov et al., 2009)'
_computing_publication_material 'Olex2 1.5 (Dolomanov et al., 2009)'
_computing_structure_refinement 'SHELXL 2016/6 (Sheldrick, 2015)'
_computing_structure_solution 'SHELXT 2014/5 (Sheldrick, 2014)'
_diffrn_ambient_temperature 173(2)
_diffrn_measured_fraction_theta_full 1.000
_diffrn_measured_fraction_theta_max 1.000
_diffrn_measurement_device_type 'Bruker APEX-II CCD'
_diffrn_measurement_method '\f and \w scans'
_diffrn_radiation_type MoK\a
_diffrn_radiation_wavelength 0.71073
_diffrn_reflns_av_R_equivalents 0.0426
_diffrn_reflns_av_unetI/netI 0.0251
_diffrn_reflns_Laue_measured_fraction_full 1.000
_diffrn_reflns_Laue_measured_fraction_max 1.000
_diffrn_reflns_limit_h_max 8
_diffrn_reflns_limit_h_min -8
_diffrn_reflns_limit_k_max 9
_diffrn_reflns_limit_k_min -11
_diffrn_reflns_limit_l_max 18
_diffrn_reflns_limit_l_min -24
_diffrn_reflns_number 20225
_diffrn_reflns_point_group_measured_fraction_full 1.000
_diffrn_reflns_point_group_measured_fraction_max 1.000
_diffrn_reflns_theta_full 24.999
_diffrn_reflns_theta_max 24.999
_diffrn_reflns_theta_min 1.953
_diffrn_source_current 30.0
_diffrn_source_power 1.2
_diffrn_source_voltage 40.0
_diffrn_standards_number 0
_exptl_absorpt_coefficient_mu 0.090
_exptl_absorpt_correction_type none
_exptl_crystal_colour colourless
_exptl_crystal_colour_primary colourless
_exptl_crystal_density_diffrn 1.221
_exptl_crystal_description block
_exptl_crystal_F_000 592
_exptl_crystal_size_max 0.2
_exptl_crystal_size_mid 0.2
_exptl_crystal_size_min 0.15
_refine_diff_density_max 0.260
_refine_diff_density_min -0.267
_refine_diff_density_rms 0.053
_refine_ls_extinction_coef 0.064(4)
_refine_ls_extinction_expression Fc^*^=kFc[1+0.001xFc^2^\l^3^/sin(2\q)]^-1/4^
_refine_ls_extinction_method 'SHELXL-2016/6 (Sheldrick 2016)'
_refine_ls_goodness_of_fit_ref 1.061
_refine_ls_hydrogen_treatment constr
_refine_ls_matrix_type full
_refine_ls_number_parameters 185
_refine_ls_number_reflns 2666
_refine_ls_number_restraints 0
_refine_ls_restrained_S_all 1.061
_refine_ls_R_factor_all 0.0701
_refine_ls_R_factor_gt 0.0536
_refine_ls_shift/su_max 0.001
_refine_ls_shift/su_mean 0.000
_refine_ls_structure_factor_coef Fsqd
_refine_ls_weighting_details 'w=1/[\s^2^(Fo^2^)+(0.0614P)^2^+0.7690P] where P=(Fo^2^+2Fc^2^)/3'
_refine_ls_weighting_scheme calc
_refine_ls_wR_factor_gt 0.1318
_refine_ls_wR_factor_ref 0.1466
_reflns_Friedel_coverage 0.000
_reflns_number_gt 2072
_reflns_number_total 2666
_reflns_threshold_expression 'I > 2\s(I)'
_cod_data_source_file d5ob01656h2.cif
_cod_data_source_block 6
_cod_database_code 7160855
_shelx_shelxl_version_number 2016/6
_shelx_space_group_comment
;
The symmetry employed for this shelxl refinement is uniquely defined
by the following loop, which should always be used as a source of
symmetry information in preference to the above space-group names.
They are only intended as comments.
;
_shelx_estimated_absorpt_t_max 0.987
_shelx_estimated_absorpt_t_min 0.982
_olex2_refinement_description
;
1. Fixed Uiso
 At 1.2 times of:
  All C(H) groups, All C(H,H) groups, All N(H,H) groups
 At 1.5 times of:
  All C(H,H,H) groups
2.a Rotating group:
 N3(H3A,H3B)
2.b Ternary CH refined with riding coordinates:
 C1(H1)
2.c Secondary CH2 refined with riding coordinates:
 C14(H14A,H14B), C12(H12A,H12B)
2.d Aromatic/amide H refined with riding coordinates:
 C4(H4), C5(H5), C6(H6), C7(H7), C8(H8)
2.e Idealised Me refined as rotating group:
 C10(H10A,H10B,H10C), C13(H13A,H13B,H13C)
;
_olex2_submission_special_instructions 'No special instructions were received'

loop_
_space_group_symop_operation_xyz
'x, y, z'
'-x, y+1/2, -z+1/2'
'-x, -y, -z'
'x, -y-1/2, z-1/2'

loop_
_atom_site_label
_atom_site_type_symbol
_atom_site_fract_x
_atom_site_fract_y
_atom_site_fract_z
_atom_site_U_iso_or_equiv
_atom_site_adp_type
_atom_site_occupancy
_atom_site_site_symmetry_order
_atom_site_calc_flag
_atom_site_refinement_flags_posn
_atom_site_refinement_flags_adp
_atom_site_refinement_flags_occupancy
_atom_site_disorder_assembly
_atom_site_disorder_group
O1 O 0.3547(2) 0.3867(2) 0.31664(9) 0.0702(6) Uani 1 1 d . . . . .
O2 O 0.58353(19) 0.25288(16) 0.34912(8) 0.0538(4) Uani 1 1 d . . . . .
O3 O 0.8427(3) 0.4030(2) 0.20683(8) 0.0747(6) Uani 1 1 d . . . . .
O4 O 1.0114(3) 0.5564(2) 0.25108(9) 0.0758(6) Uani 1 1 d . . . . .
N1 N 0.9287(2) 0.4489(2) 0.25270(9) 0.0469(5) Uani 1 1 d . . . . .
C2 C 0.6388(2) 0.4880(2) 0.34022(9) 0.0377(5) Uani 1 1 d . . . . .
N3 N 0.4171(3) 0.6516(2) 0.30510(9) 0.0664(6) Uani 1 1 d . . . . .
H3A H 0.340235 0.600959 0.323822 0.080 Uiso 1 1 d R U . . .
H3B H 0.396017 0.737177 0.313399 0.080 Uiso 1 1 d R U . . .
C1 C 0.8292(2) 0.4554(2) 0.36358(9) 0.0368(5) Uani 1 1 d . . . . .
H1 H 0.892194 0.546112 0.368233 0.044 Uiso 1 1 calc R U . . .
C14 C 0.9302(3) 0.3723(2) 0.31446(10) 0.0419(5) Uani 1 1 d . . . . .
H14A H 1.054780 0.357323 0.330429 0.050 Uiso 1 1 calc R U . . .
H14B H 0.872983 0.280944 0.307948 0.050 Uiso 1 1 calc R U . . .
C3 C 0.8400(3) 0.3875(2) 0.42983(9) 0.0405(5) Uani 1 1 d . . . . .
C4 C 0.7535(3) 0.4510(3) 0.47919(11) 0.0570(6) Uani 1 1 d . . . . .
H4 H 0.689253 0.534119 0.470878 0.068 Uiso 1 1 calc R U . . .
C5 C 0.7586(4) 0.3962(3) 0.54000(12) 0.0710(8) Uani 1 1 d . . . . .
H5 H 0.697275 0.441290 0.573019 0.085 Uiso 1 1 calc R U . . .
C6 C 0.8513(4) 0.2773(3) 0.55327(13) 0.0726(8) Uani 1 1 d . . . . .
H6 H 0.853953 0.239188 0.595235 0.087 Uiso 1 1 calc R U . . .
C7 C 0.9400(4) 0.2140(3) 0.50572(14) 0.0762(8) Uani 1 1 d . . . . .
H7 H 1.005921 0.132012 0.514817 0.091 Uiso 1 1 calc R U . . .
C8 C 0.9348(3) 0.2683(3) 0.44394(12) 0.0609(7) Uani 1 1 d . . . . .
H8 H 0.996966 0.223063 0.411213 0.073 Uiso 1 1 calc R U . . .
C9 C 0.5846(3) 0.6212(2) 0.32707(10) 0.0478(6) Uani 1 1 d . . . . .
C10 C 0.7043(4) 0.7443(3) 0.33600(15) 0.0755(8) Uani 1 1 d . . . . .
H10A H 0.736848 0.755572 0.381648 0.113 Uiso 1 1 calc R U . . .
H10B H 0.641797 0.827211 0.320165 0.113 Uiso 1 1 calc R U . . .
H10C H 0.812531 0.730602 0.312014 0.113 Uiso 1 1 calc R U . . .
C11 C 0.5121(3) 0.3759(2) 0.33405(10) 0.0440(5) Uani 1 1 d . . . . .
C12 C 0.4648(4) 0.1354(3) 0.35323(16) 0.0786(9) Uani 1 1 d . . . . .
H12A H 0.349101 0.156925 0.330918 0.094 Uiso 1 1 calc R U . . .
H12B H 0.517334 0.054601 0.331912 0.094 Uiso 1 1 calc R U . . .
C13 C 0.4365(7) 0.1031(5) 0.4196(2) 0.155(2) Uani 1 1 d . . . . .
H13A H 0.352422 0.025909 0.421948 0.233 Uiso 1 1 calc R U . . .
H13B H 0.387564 0.184092 0.440876 0.233 Uiso 1 1 calc R U . . .
H13C H 0.550376 0.077214 0.441020 0.233 Uiso 1 1 calc R U . . .

loop_
_atom_site_aniso_label
_atom_site_aniso_U_11
_atom_site_aniso_U_22
_atom_site_aniso_U_33
_atom_site_aniso_U_23
_atom_site_aniso_U_13
_atom_site_aniso_U_12
O1 0.0302(9) 0.0928(14) 0.0866(13) -0.0022(10) -0.0081(8) -0.0006(8)
O2 0.0414(8) 0.0465(9) 0.0729(11) 0.0000(8) -0.0041(7) -0.0090(7)
O3 0.0932(14) 0.0763(13) 0.0535(10) -0.0067(9) -0.0090(10) -0.0093(11)
O4 0.0776(13) 0.0704(12) 0.0795(13) 0.0192(10) 0.0042(9) -0.0276(10)
N1 0.0378(9) 0.0503(11) 0.0530(11) 0.0008(9) 0.0078(8) 0.0015(8)
C2 0.0324(10) 0.0457(12) 0.0350(10) -0.0006(8) 0.0010(8) 0.0064(8)
N3 0.0607(13) 0.0808(15) 0.0581(12) 0.0197(11) 0.0093(9) 0.0355(11)
C1 0.0309(10) 0.0349(10) 0.0441(11) -0.0008(8) -0.0028(8) -0.0026(8)
C14 0.0299(10) 0.0436(12) 0.0522(12) 0.0055(9) 0.0037(8) 0.0035(8)
C3 0.0332(10) 0.0434(11) 0.0442(11) 0.0019(9) -0.0074(8) -0.0051(9)
C4 0.0575(14) 0.0665(15) 0.0467(13) 0.0021(11) -0.0022(10) 0.0088(12)
C5 0.0709(17) 0.096(2) 0.0455(14) 0.0044(14) -0.0008(12) 0.0032(16)
C6 0.0773(18) 0.090(2) 0.0489(15) 0.0188(14) -0.0103(13) -0.0162(16)
C7 0.089(2) 0.0642(18) 0.0738(19) 0.0216(14) -0.0192(16) 0.0085(15)
C8 0.0676(16) 0.0567(15) 0.0578(14) 0.0080(12) -0.0058(12) 0.0133(12)
C9 0.0517(13) 0.0536(14) 0.0381(11) 0.0047(9) 0.0026(9) 0.0166(10)
C10 0.094(2) 0.0433(14) 0.088(2) 0.0095(13) -0.0059(16) 0.0115(14)
C11 0.0303(11) 0.0612(14) 0.0407(11) -0.0049(10) 0.0020(8) 0.0021(9)
C12 0.0706(18) 0.0651(18) 0.100(2) 0.0062(16) 0.0019(15) -0.0311(14)
C13 0.177(5) 0.176(5) 0.112(3) 0.045(3) -0.004(3) -0.106(4)

loop_
_atom_type_symbol
_atom_type_description
_atom_type_scat_dispersion_real
_atom_type_scat_dispersion_imag
_atom_type_scat_source
C C 0.0033 0.0016 'International Tables Vol C Tables 4.2.6.8 and 6.1.1.4'
H H 0.0000 0.0000 'International Tables Vol C Tables 4.2.6.8 and 6.1.1.4'
N N 0.0061 0.0033 'International Tables Vol C Tables 4.2.6.8 and 6.1.1.4'
O O 0.0106 0.0060 'International Tables Vol C Tables 4.2.6.8 and 6.1.1.4'

loop_
_geom_angle_atom_site_label_1
_geom_angle_atom_site_label_2
_geom_angle_atom_site_label_3
_geom_angle
_geom_angle_site_symmetry_1
_geom_angle_site_symmetry_3
_geom_angle_publ_flag
C11 O2 C12 118.10(18) . . ?
O3 N1 C14 119.04(19) . . ?
O4 N1 O3 123.1(2) . . ?
O4 N1 C14 117.79(19) . . ?
C9 C2 C1 121.57(18) . . ?
C9 C2 C11 119.86(18) . . ?
C11 C2 C1 118.54(17) . . ?
H3A N3 H3B 108.9 . . ?
C9 N3 H3A 110.6 . . ?
C9 N3 H3B 108.5 . . ?
C2 C1 H1 106.4 . . ?
C2 C1 C14 112.23(15) . . ?
C2 C1 C3 113.10(15) . . ?
C14 C1 H1 106.4 . . ?
C14 C1 C3 111.79(16) . . ?
C3 C1 H1 106.4 . . ?
N1 C14 C1 109.48(16) . . ?
N1 C14 H14A 109.8 . . ?
N1 C14 H14B 109.8 . . ?
C1 C14 H14A 109.8 . . ?
C1 C14 H14B 109.8 . . ?
H14A C14 H14B 108.2 . . ?
C4 C3 C1 118.23(19) . . ?
C8 C3 C1 124.0(2) . . ?
C8 C3 C4 117.7(2) . . ?
C3 C4 H4 119.3 . . ?
C5 C4 C3 121.3(2) . . ?
C5 C4 H4 119.3 . . ?
C4 C5 H5 119.8 . . ?
C6 C5 C4 120.4(3) . . ?
C6 C5 H5 119.8 . . ?
C5 C6 H6 120.3 . . ?
C7 C6 C5 119.4(2) . . ?
C7 C6 H6 120.3 . . ?
C6 C7 H7 119.7 . . ?
C6 C7 C8 120.6(3) . . ?
C8 C7 H7 119.7 . . ?
C3 C8 C7 120.5(3) . . ?
C3 C8 H8 119.7 . . ?
C7 C8 H8 119.7 . . ?
C2 C9 C10 123.3(2) . . ?
N3 C9 C2 122.3(2) . . ?
N3 C9 C10 114.3(2) . . ?
C9 C10 H10A 109.5 . . ?
C9 C10 H10B 109.5 . . ?
C9 C10 H10C 109.5 . . ?
H10A C10 H10B 109.5 . . ?
H10A C10 H10C 109.5 . . ?
H10B C10 H10C 109.5 . . ?
O1 C11 O2 121.2(2) . . ?
O1 C11 C2 125.8(2) . . ?
O2 C11 C2 113.06(16) . . ?
O2 C12 H12A 109.7 . . ?
O2 C12 H12B 109.7 . . ?
H12A C12 H12B 108.2 . . ?
C13 C12 O2 110.0(3) . . ?
C13 C12 H12A 109.7 . . ?
C13 C12 H12B 109.7 . . ?
C12 C13 H13A 109.5 . . ?
C12 C13 H13B 109.5 . . ?
C12 C13 H13C 109.5 . . ?
H13A C13 H13B 109.5 . . ?
H13A C13 H13C 109.5 . . ?
H13B C13 H13C 109.5 . . ?

loop_
_geom_bond_atom_site_label_1
_geom_bond_atom_site_label_2
_geom_bond_distance
_geom_bond_site_symmetry_2
_geom_bond_publ_flag
O1 C11 1.225(2) . ?
O2 C11 1.338(3) . ?
O2 C12 1.449(3) . ?
O3 N1 1.217(2) . ?
O4 N1 1.213(2) . ?
N1 C14 1.486(3) . ?
C2 C1 1.523(3) . ?
C2 C9 1.376(3) . ?
C2 C11 1.445(3) . ?
N3 H3A 0.8626 . ?
N3 H3B 0.8620 . ?
N3 C9 1.352(3) . ?
C1 H1 1.0000 . ?
C1 C14 1.528(3) . ?
C1 C3 1.530(3) . ?
C14 H14A 0.9900 . ?
C14 H14B 0.9900 . ?
C3 C4 1.384(3) . ?
C3 C8 1.380(3) . ?
C4 H4 0.9500 . ?
C4 C5 1.375(3) . ?
C5 H5 0.9500 . ?
C5 C6 1.367(4) . ?
C6 H6 0.9500 . ?
C6 C7 1.363(4) . ?
C7 H7 0.9500 . ?
C7 C8 1.392(4) . ?
C8 H8 0.9500 . ?
C9 C10 1.499(4) . ?
C10 H10A 0.9800 . ?
C10 H10B 0.9800 . ?
C10 H10C 0.9800 . ?
C12 H12A 0.9900 . ?
C12 H12B 0.9900 . ?
C12 C13 1.445(5) . ?
C13 H13A 0.9800 . ?
C13 H13B 0.9800 . ?
C13 H13C 0.9800 . ?

loop_
_geom_torsion_atom_site_label_1
_geom_torsion_atom_site_label_2
_geom_torsion_atom_site_label_3
_geom_torsion_atom_site_label_4
_geom_torsion
_geom_torsion_site_symmetry_1
_geom_torsion_site_symmetry_2
_geom_torsion_site_symmetry_3
_geom_torsion_site_symmetry_4
_geom_torsion_publ_flag
O3 N1 C14 C1 -111.1(2) . . . . ?
O4 N1 C14 C1 67.4(2) . . . . ?
C2 C1 C14 N1 56.6(2) . . . . ?
C2 C1 C3 C4 -51.8(2) . . . . ?
C2 C1 C3 C8 130.0(2) . . . . ?
C1 C2 C9 N3 178.66(18) . . . . ?
C1 C2 C9 C10 -1.6(3) . . . . ?
C1 C2 C11 O1 179.13(19) . . . . ?
C1 C2 C11 O2 -1.4(2) . . . . ?
C1 C3 C4 C5 -179.6(2) . . . . ?
C1 C3 C8 C7 179.1(2) . . . . ?
C14 C1 C3 C4 -179.61(18) . . . . ?
C14 C1 C3 C8 2.2(3) . . . . ?
C3 C1 C14 N1 -175.11(15) . . . . ?
C3 C4 C5 C6 0.5(4) . . . . ?
C4 C3 C8 C7 0.9(4) . . . . ?
C4 C5 C6 C7 0.5(4) . . . . ?
C5 C6 C7 C8 -0.8(4) . . . . ?
C6 C7 C8 C3 0.1(4) . . . . ?
C8 C3 C4 C5 -1.2(4) . . . . ?
C9 C2 C1 C14 -113.3(2) . . . . ?
C9 C2 C1 C3 119.1(2) . . . . ?
C9 C2 C11 O1 1.2(3) . . . . ?
C9 C2 C11 O2 -179.27(18) . . . . ?
C11 O2 C12 C13 -102.8(4) . . . . ?
C11 C2 C1 C14 68.9(2) . . . . ?
C11 C2 C1 C3 -58.7(2) . . . . ?
C11 C2 C9 N3 -3.5(3) . . . . ?
C11 C2 C9 C10 176.2(2) . . . . ?
C12 O2 C11 O1 -8.7(3) . . . . ?
C12 O2 C11 C2 171.8(2) . . . . ?
